data_1100873
loop_
_publ_author_name
'Adams, Richard D.'
'Captain, Burjor'
'Zhu, Lei'

_publ_section_title
;
 Platinum Participation in the Hydrogenation of Phenylacetylene by
 Ru~5~(CO)~15~(C)[Pt(PBut~3~)]
;
_journal_coden_ASTM JACSAT
_journal_issue 10
_journal_name_full 'Journal of the American Chemical Society'
_journal_page_first 3042
_journal_page_last 3043
_journal_paper_doi 10.1021/ja049955y
_journal_volume 126
_journal_year 2004
_chemical_formula_sum 'C38 H42 O13 P Pt Ru5'
_chemical_formula_weight 1438.13
_space_group_IT_number 2
_space_group_name_Hall '-P 1'
_space_group_name_H-M_alt 'P -1'
_symmetry_cell_setting triclinic
_symmetry_space_group_name_Hall '-P 1'
_symmetry_space_group_name_H-M 'P -1'
_atom_sites_solution_hydrogens geom
_atom_sites_solution_primary direct
_atom_sites_solution_secondary difmap
_audit_creation_method SHELXL-97
_cell_angle_alpha 92.6780(10)
_cell_angle_beta 91.0510(10)
_cell_angle_gamma 109.9580(10)
_cell_formula_units_Z 2
_cell_length_a 12.6218(5)
_cell_length_b 13.3776(5)
_cell_length_c 14.3654(5)
_cell_measurement_reflns_used 9203
_cell_measurement_temperature 293(2)
_cell_measurement_theta_max 28.15
_cell_measurement_theta_min 2.19
_cell_volume 2275.91(15)
_computing_cell_refinement 'SAINT+  V6.2 (Bruker, 2001)'
_computing_data_collection 'SMART V5.625 (Bruker, 2001)'
_computing_data_reduction 'SAINT+  V6.2'
_computing_molecular_graphics 'SHELXTL V6.1 (Sheldrick, 1997)'
_computing_publication_material 'SHELXTL V6.1'
_computing_structure_refinement 'SHELXL-97 (Sheldrick, 1997)'
_computing_structure_solution 'SHELXS-97 (Sheldrick, 1990)'
_diffrn_ambient_temperature 293(2)
_diffrn_detector_area_resol_mean ?
_diffrn_measured_fraction_theta_full 0.990
_diffrn_measured_fraction_theta_max 0.990
_diffrn_measurement_device_type 'Bruker SMART APEX CCD diffractometer'
_diffrn_measurement_method 'omega scans'
_diffrn_radiation_monochromator graphite
_diffrn_radiation_source 'fine-focus sealed tube'
_diffrn_radiation_type MoK\a
_diffrn_radiation_wavelength 0.71073
_diffrn_reflns_av_R_equivalents 0.0247
_diffrn_reflns_av_sigmaI/netI 0.0372
_diffrn_reflns_limit_h_max 16
_diffrn_reflns_limit_h_min -16
_diffrn_reflns_limit_k_max 17
_diffrn_reflns_limit_k_min -17
_diffrn_reflns_limit_l_max 19
_diffrn_reflns_limit_l_min -19
_diffrn_reflns_number 24147
_diffrn_reflns_theta_full 28.33
_diffrn_reflns_theta_max 28.33
_diffrn_reflns_theta_min 1.62
_diffrn_standards_decay_% <1
_diffrn_standards_interval_count ?
_diffrn_standards_interval_time ?
_diffrn_standards_number ?
_exptl_absorpt_coefficient_mu 4.771
_exptl_absorpt_correction_T_max 1.000
_exptl_absorpt_correction_T_min 0.794
_exptl_absorpt_correction_type SADABS
_exptl_absorpt_process_details '(SADABS, Bruker, 1997)'
_exptl_crystal_colour DarkRed
_exptl_crystal_density_diffrn 2.099
_exptl_crystal_density_meas ?
_exptl_crystal_density_method 'not measured'
_exptl_crystal_description Plate
_exptl_crystal_F_000 1374
_exptl_crystal_size_max 0.40
_exptl_crystal_size_mid 0.10
_exptl_crystal_size_min 0.06
_refine_diff_density_max 5.424
_refine_diff_density_min -2.445
_refine_diff_density_rms 0.147
_refine_ls_extinction_coef ?
_refine_ls_extinction_method none
_refine_ls_goodness_of_fit_ref 1.037
_refine_ls_hydrogen_treatment mixed
_refine_ls_matrix_type full
_refine_ls_number_parameters 515
_refine_ls_number_reflns 11222
_refine_ls_number_restraints 5
_refine_ls_restrained_S_all 1.040
_refine_ls_R_factor_all 0.0578
_refine_ls_R_factor_gt 0.0454
_refine_ls_shift/su_max 0.001
_refine_ls_shift/su_mean 0.000
_refine_ls_structure_factor_coef Fsqd
_refine_ls_weighting_details 'calc w=1/[\s^2^(Fo^2^)+(0.0527P)^2^+7.9341P] where P=(Fo^2^+2Fc^2^)/3'
_refine_ls_weighting_scheme calc
_refine_ls_wR_factor_gt 0.1139
_refine_ls_wR_factor_ref 0.1227
_reflns_number_gt 9150
_reflns_number_total 11222
_reflns_threshold_expression >2sigma(I)
_cod_data_source_file om050175nsi20050310_030426.cif
_cod_data_source_block bcru5pts
_cod_depositor_comments
;
The following automatic conversions were performed:
'_symmetry_cell_setting' value 'Triclinic' changed to 'triclinic'
according to '/home/saulius/struct/CIF-dictionaries/cif_core.dic'
dictionary named 'cif_core.dic' version 2.4.1 from 2010-06-29.

Automatic conversion script
Id: cif_fix_enum 1527 2010-12-29 10:47:43Z saulius 
;
_cod_database_code 1100873

loop_
_symmetry_equiv_pos_as_xyz
'x, y, z'
'-x, -y, -z'

loop_
_atom_site_label
_atom_site_type_symbol
_atom_site_fract_x
_atom_site_fract_y
_atom_site_fract_z
_atom_site_U_iso_or_equiv
_atom_site_adp_type
_atom_site_occupancy
_atom_site_symmetry_multiplicity
_atom_site_calc_flag
_atom_site_refinement_flags
_atom_site_disorder_assembly
_atom_site_disorder_group
Pt1 Pt 0.75970(2) 0.46562(2) 0.224446(17) 0.05137(9) Uani 1 1 d . . .
Ru1 Ru 0.78415(5) 0.56492(4) 0.39389(3) 0.04791(13) Uani 1 1 d . . .
Ru2 Ru 0.91658(4) 0.67774(4) 0.23658(3) 0.04235(12) Uani 1 1 d . . .
Ru3 Ru 0.70108(4) 0.66478(4) 0.23858(3) 0.04232(12) Uani 1 1 d . . .
Ru4 Ru 0.72579(5) 0.74594(5) 0.43174(4) 0.05234(14) Uani 1 1 d . . .
Ru5 Ru 0.95839(5) 0.75695(4) 0.42943(4) 0.05042(13) Uani 1 1 d . . .
P1 P 0.70796(18) 0.30196(15) 0.14298(14) 0.0582(4) Uani 1 1 d . . .
O11 O 0.9486(6) 0.4411(5) 0.3904(4) 0.0821(17) Uani 1 1 d . . .
O12 O 0.7804(7) 0.5528(6) 0.6049(4) 0.094(2) Uani 1 1 d . . .
O13 O 0.5365(5) 0.4245(6) 0.3847(5) 0.0872(18) Uani 1 1 d . . .
O21 O 1.1056(6) 0.5836(6) 0.2244(6) 0.102(2) Uani 1 1 d . . .
O22 O 1.0693(6) 0.8864(5) 0.1729(5) 0.095(2) Uani 1 1 d . . .
O31 O 0.4559(5) 0.5285(6) 0.2010(5) 0.098(2) Uani 1 1 d . . .
O32 O 0.6501(7) 0.8553(5) 0.1800(5) 0.100(2) Uani 1 1 d . . .
O41 O 0.4710(6) 0.6544(7) 0.4098(5) 0.102(2) Uani 1 1 d . . .
O42 O 0.7137(6) 0.7709(7) 0.6439(4) 0.100(2) Uani 1 1 d . . .
O43 O 0.7668(7) 0.9773(6) 0.3954(6) 0.104(2) Uani 1 1 d . . .
O51 O 1.0817(7) 0.9886(5) 0.3950(6) 0.103(2) Uani 1 1 d . . .
O52 O 0.9679(6) 0.7961(6) 0.6407(4) 0.095(2) Uani 1 1 d . . .
O53 O 1.1596(6) 0.6798(6) 0.4365(5) 0.097(2) Uani 1 1 d . . .
C1 C 0.8277(5) 0.7190(5) 0.3384(4) 0.0428(12) Uani 1 1 d . . .
C2 C 0.7900(6) 0.6473(5) 0.1203(4) 0.0475(14) Uani 1 1 d . . .
C3 C 0.8248(7) 0.5611(6) 0.1233(5) 0.0589(17) Uani 1 1 d . . .
C11 C 0.8856(7) 0.4844(6) 0.3845(5) 0.0614(18) Uani 1 1 d . . .
C12 C 0.7833(8) 0.5626(7) 0.5265(5) 0.070(2) Uani 1 1 d . . .
C13 C 0.6289(7) 0.4745(7) 0.3802(5) 0.0655(19) Uani 1 1 d . . .
C21 C 1.0371(7) 0.6200(7) 0.2283(6) 0.0659(19) Uani 1 1 d . . .
C22 C 1.0117(7) 0.8069(6) 0.1955(5) 0.0603(17) Uani 1 1 d . . .
C31 C 0.5478(7) 0.5800(7) 0.2140(6) 0.0642(19) Uani 1 1 d . . .
C32 C 0.6700(7) 0.7822(6) 0.2005(5) 0.0612(18) Uani 1 1 d . . .
C41 C 0.5658(8) 0.6888(8) 0.4151(6) 0.074(2) Uani 1 1 d . . .
C42 C 0.7183(7) 0.7601(8) 0.5656(5) 0.072(2) Uani 1 1 d . . .
C43 C 0.7464(7) 0.8906(7) 0.4105(6) 0.069(2) Uani 1 1 d . . .
C51 C 1.0373(7) 0.9026(6) 0.4088(5) 0.0659(19) Uani 1 1 d . . .
C52 C 0.9625(7) 0.7798(7) 0.5617(5) 0.0654(19) Uani 1 1 d . . .
C53 C 1.0855(7) 0.7092(7) 0.4329(6) 0.068(2) Uani 1 1 d . . .
C61 C 0.8023(6) 0.7098(6) 0.0352(4) 0.0568(17) Uani 1 1 d . . .
C62 C 0.8388(8) 0.8202(6) 0.0379(5) 0.073(2) Uani 1 1 d . . .
H62 H 0.8562 0.8577 0.0955 0.088 Uiso 1 1 calc R . .
C63 C 0.8504(10) 0.8762(8) -0.0416(6) 0.090(3) Uani 1 1 d . . .
H63 H 0.8754 0.9503 -0.0375 0.108 Uiso 1 1 calc R . .
C64 C 0.8242(11) 0.8208(9) -0.1275(7) 0.104(4) Uani 1 1 d . . .
H64 H 0.8317 0.8575 -0.1818 0.125 Uiso 1 1 calc R . .
C65 C 0.7877(10) 0.7133(9) -0.1322(5) 0.095(3) Uani 1 1 d . . .
H65 H 0.7705 0.6764 -0.1901 0.114 Uiso 1 1 calc R . .
C66 C 0.7755(8) 0.6569(7) -0.0523(5) 0.072(2) Uani 1 1 d . . .
H66 H 0.7491 0.5828 -0.0573 0.086 Uiso 1 1 calc R . .
C71 C 0.6041(17) 0.2850(12) 0.0447(16) 0.218(13) Uani 1 1 d . . .
C72 C 0.5411(14) 0.3563(13) 0.0510(11) 0.165(8) Uani 1 1 d . . .
H72A H 0.5099 0.3607 -0.0095 0.248 Uiso 1 1 calc R . .
H72B H 0.5901 0.4257 0.0734 0.248 Uiso 1 1 calc R . .
H72C H 0.4812 0.3301 0.0934 0.248 Uiso 1 1 calc R . .
C73 C 0.7016(16) 0.3478(12) -0.0513(8) 0.148(6) Uani 1 1 d . . .
H73A H 0.6623 0.3259 -0.1107 0.223 Uiso 1 1 calc R . .
H73B H 0.7662 0.3253 -0.0494 0.223 Uiso 1 1 calc R . .
H73C H 0.7258 0.4239 -0.0424 0.223 Uiso 1 1 calc R . .
C74 C 0.5394(12) 0.1725(10) 0.0074(11) 0.141(6) Uani 1 1 d . . .
H74A H 0.4648 0.1501 0.0311 0.211 Uiso 1 1 calc R . .
H74B H 0.5776 0.1257 0.0270 0.211 Uiso 1 1 calc R . .
H74C H 0.5348 0.1704 -0.0595 0.211 Uiso 1 1 calc R . .
C75 C 0.8363(11) 0.2703(10) 0.1002(8) 0.105(4) Uani 1 1 d . . .
C76 C 0.9256(11) 0.3603(12) 0.0682(13) 0.149(6) Uani 1 1 d . . .
H76A H 0.9847 0.3372 0.0449 0.223 Uiso 1 1 calc R . .
H76B H 0.9550 0.4122 0.1191 0.223 Uiso 1 1 calc R . .
H76C H 0.8965 0.3914 0.0194 0.223 Uiso 1 1 calc R . .
C77 C 0.8119(11) 0.1688(10) 0.0366(9) 0.117(4) Uani 1 1 d . . .
H77A H 0.7693 0.1736 -0.0180 0.175 Uiso 1 1 calc R . .
H77B H 0.7694 0.1080 0.0696 0.175 Uiso 1 1 calc R . .
H77C H 0.8818 0.1614 0.0185 0.175 Uiso 1 1 calc R . .
C78 C 0.8959(14) 0.2464(15) 0.1971(10) 0.165(7) Uani 1 1 d . . .
H78A H 0.9448 0.2073 0.1811 0.248 Uiso 1 1 calc R . .
H78B H 0.8383 0.2054 0.2365 0.248 Uiso 1 1 calc R . .
H78C H 0.9390 0.3127 0.2295 0.248 Uiso 1 1 calc R . .
C79 C 0.6444(15) 0.2002(8) 0.2297(10) 0.138(6) Uani 1 1 d . . .
C80 C 0.4963(15) 0.2129(15) 0.2204(18) 0.267(16) Uani 1 1 d . . .
H80A H 0.4401 0.1464 0.2338 0.400 Uiso 1 1 calc R . .
H80B H 0.4827 0.2307 0.1584 0.400 Uiso 1 1 calc R . .
H80C H 0.4926 0.2679 0.2643 0.400 Uiso 1 1 calc R . .
C81 C 0.6776(17) 0.2260(9) 0.3218(8) 0.167(8) Uani 1 1 d . . .
H81A H 0.6223 0.1803 0.3603 0.250 Uiso 1 1 calc R . .
H81B H 0.6848 0.2988 0.3366 0.250 Uiso 1 1 calc R . .
H81C H 0.7490 0.2170 0.3329 0.250 Uiso 1 1 calc R . .
C82 C 0.6164(13) 0.0840(8) 0.2023(10) 0.127(5) Uani 1 1 d . . .
H82A H 0.6843 0.0705 0.1874 0.191 Uiso 1 1 calc R . .
H82B H 0.5653 0.0652 0.1488 0.191 Uiso 1 1 calc R . .
H82C H 0.5817 0.0422 0.2531 0.191 Uiso 1 1 calc R . .
H1 H 0.879(5) 0.550(5) 0.067(4) 0.036(15) Uiso 1 1 d . . .
C90 C 0.668(2) 0.156(2) 0.7428(18) 0.277(14) Uiso 1 1 d D . .
H90A H 0.6347 0.2029 0.7158 0.415 Uiso 1 1 calc R . .
H90B H 0.7433 0.1961 0.7658 0.415 Uiso 1 1 calc R . .
H90C H 0.6237 0.1215 0.7932 0.415 Uiso 1 1 calc R . .
C91 C 0.672(3) 0.073(3) 0.670(2) 0.321(17) Uiso 1 1 d D . .
H91A H 0.6411 0.0010 0.6894 0.386 Uiso 1 1 calc R . .
H91B H 0.7466 0.0869 0.6450 0.386 Uiso 1 1 calc R . .
C92 C 0.592(3) 0.106(2) 0.6067(19) 0.294(15) Uiso 1 1 d D . .
H92A H 0.5327 0.1194 0.6425 0.352 Uiso 1 1 calc R . .
H92B H 0.6320 0.1702 0.5751 0.352 Uiso 1 1 calc R . .
C93 C 0.544(2) 0.013(2) 0.5389(19) 0.270(14) Uiso 1 1 d D . .
H93A H 0.5175 -0.0467 0.5780 0.324 Uiso 1 1 calc R . .
H93B H 0.6096 0.0067 0.5092 0.324 Uiso 1 1 calc R . .

loop_
_atom_site_aniso_label
_atom_site_aniso_U_11
_atom_site_aniso_U_22
_atom_site_aniso_U_33
_atom_site_aniso_U_23
_atom_site_aniso_U_13
_atom_site_aniso_U_12
Pt1 0.06937(18) 0.04269(14) 0.04202(14) 0.00791(10) 0.00151(11) 0.01849(12)
Ru1 0.0603(3) 0.0474(3) 0.0345(2) 0.01078(19) -0.0006(2) 0.0155(2)
Ru2 0.0453(3) 0.0454(3) 0.0357(2) 0.00817(19) 0.00172(18) 0.0140(2)
Ru3 0.0490(3) 0.0469(3) 0.0348(2) 0.00582(18) -0.00357(18) 0.0211(2)
Ru4 0.0611(3) 0.0612(3) 0.0376(3) 0.0019(2) 0.0039(2) 0.0247(3)
Ru5 0.0573(3) 0.0522(3) 0.0392(3) 0.0037(2) -0.0099(2) 0.0159(2)
P1 0.0686(11) 0.0447(9) 0.0638(11) 0.0002(8) -0.0041(9) 0.0234(8)
O11 0.094(4) 0.090(4) 0.077(4) 0.015(3) -0.010(3) 0.049(4)
O12 0.139(6) 0.105(5) 0.039(3) 0.021(3) 0.001(3) 0.039(4)
O13 0.074(4) 0.091(5) 0.083(4) 0.015(3) 0.012(3) 0.009(3)
O21 0.076(4) 0.120(6) 0.127(6) 0.010(5) 0.018(4) 0.056(4)
O22 0.108(5) 0.069(4) 0.080(4) 0.023(3) 0.012(4) -0.010(4)
O31 0.065(4) 0.100(5) 0.117(6) 0.009(4) -0.025(4) 0.013(4)
O32 0.147(6) 0.075(4) 0.103(5) 0.007(4) -0.028(4) 0.069(4)
O41 0.069(4) 0.135(7) 0.096(5) 0.000(5) -0.002(4) 0.028(4)
O42 0.105(5) 0.159(7) 0.041(3) -0.005(4) 0.005(3) 0.052(5)
O43 0.138(7) 0.075(5) 0.112(6) 0.004(4) 0.008(5) 0.053(5)
O51 0.119(6) 0.052(4) 0.117(6) 0.004(4) 0.001(4) 0.002(4)
O52 0.108(5) 0.142(6) 0.043(3) -0.007(3) -0.021(3) 0.055(5)
O53 0.084(4) 0.116(6) 0.106(5) 0.017(4) 0.001(4) 0.052(4)
C1 0.048(3) 0.044(3) 0.036(3) 0.004(2) -0.002(2) 0.014(3)
C2 0.062(4) 0.049(3) 0.033(3) 0.005(2) -0.004(3) 0.022(3)
C3 0.075(5) 0.059(4) 0.043(3) 0.008(3) 0.002(3) 0.021(4)
C11 0.072(5) 0.057(4) 0.054(4) 0.015(3) -0.004(3) 0.020(4)
C12 0.093(6) 0.069(5) 0.045(4) 0.010(3) 0.000(4) 0.021(4)
C13 0.066(5) 0.067(5) 0.057(4) 0.016(4) 0.003(3) 0.012(4)
C21 0.059(4) 0.072(5) 0.068(5) 0.013(4) 0.008(4) 0.022(4)
C22 0.067(4) 0.057(4) 0.049(4) 0.011(3) 0.005(3) 0.011(3)
C31 0.058(4) 0.069(5) 0.066(5) 0.006(4) -0.014(3) 0.023(4)
C32 0.074(5) 0.066(5) 0.052(4) 0.000(3) -0.012(3) 0.036(4)
C41 0.071(5) 0.089(6) 0.062(5) 0.005(4) 0.001(4) 0.025(5)
C42 0.066(5) 0.102(7) 0.049(4) -0.001(4) 0.001(3) 0.033(5)
C43 0.081(5) 0.069(5) 0.064(5) -0.005(4) 0.003(4) 0.037(4)
C51 0.075(5) 0.055(4) 0.058(4) -0.001(3) -0.008(4) 0.011(4)
C52 0.063(4) 0.083(5) 0.053(4) 0.002(4) -0.013(3) 0.030(4)
C53 0.070(5) 0.067(5) 0.066(5) 0.008(4) -0.007(4) 0.020(4)
C61 0.075(5) 0.060(4) 0.038(3) 0.013(3) -0.005(3) 0.025(4)
C62 0.115(7) 0.053(4) 0.050(4) 0.011(3) -0.007(4) 0.025(4)
C63 0.133(9) 0.066(5) 0.063(5) 0.027(4) -0.008(5) 0.023(5)
C64 0.151(10) 0.095(8) 0.057(5) 0.039(5) -0.008(6) 0.025(7)
C65 0.140(9) 0.110(8) 0.033(4) 0.011(4) -0.012(4) 0.038(7)
C66 0.100(6) 0.070(5) 0.037(3) 0.006(3) -0.008(4) 0.019(4)
C71 0.245(19) 0.114(10) 0.32(3) -0.133(14) -0.24(2) 0.123(13)
C72 0.207(16) 0.172(14) 0.158(13) -0.076(11) -0.117(12) 0.136(13)
C73 0.26(2) 0.130(12) 0.066(7) 0.009(7) -0.006(10) 0.082(13)
C74 0.147(11) 0.102(9) 0.170(14) -0.062(9) -0.084(10) 0.053(9)
C75 0.121(9) 0.103(8) 0.098(8) -0.021(6) 0.026(7) 0.047(7)
C76 0.096(9) 0.130(12) 0.208(18) -0.029(12) 0.039(10) 0.027(8)
C77 0.142(11) 0.113(9) 0.113(9) -0.039(7) -0.004(8) 0.074(8)
C78 0.181(15) 0.24(2) 0.120(11) -0.041(12) -0.063(10) 0.145(15)
C79 0.227(16) 0.045(5) 0.119(10) 0.009(6) 0.073(11) 0.015(7)
C80 0.167(16) 0.165(16) 0.40(4) -0.083(19) 0.20(2) -0.032(13)
C81 0.33(2) 0.062(6) 0.077(8) 0.029(6) -0.029(11) 0.021(10)
C82 0.190(14) 0.056(6) 0.131(11) 0.007(6) 0.022(10) 0.037(7)

loop_
_atom_type_symbol
_atom_type_description
_atom_type_scat_dispersion_real
_atom_type_scat_dispersion_imag
_atom_type_scat_source
C C 0.0033 0.0016 'International Tables Vol C Tables 4.2.6.8 and 6.1.1.4'
H H 0.0000 0.0000 'International Tables Vol C Tables 4.2.6.8 and 6.1.1.4'
O O 0.0106 0.0060 'International Tables Vol C Tables 4.2.6.8 and 6.1.1.4'
P P 0.1023 0.0942 'International Tables Vol C Tables 4.2.6.8 and 6.1.1.4'
Ru Ru -1.2594 0.8363 'International Tables Vol C Tables 4.2.6.8 and 6.1.1.4'
Pt Pt -1.7033 8.3905 'International Tables Vol C Tables 4.2.6.8 and 6.1.1.4'

loop_
_geom_angle_atom_site_label_1
_geom_angle_atom_site_label_2
_geom_angle_atom_site_label_3
_geom_angle
_geom_angle_site_symmetry_1
_geom_angle_site_symmetry_3
_geom_angle_publ_flag
C3 Pt1 P1 100.2(2) . . ?
C3 Pt1 Ru1 114.2(2) . . ?
P1 Pt1 Ru1 145.02(5) . . ?
C3 Pt1 Ru2 50.7(2) . . ?
P1 Pt1 Ru2 144.80(6) . . ?
Ru1 Pt1 Ru2 65.318(16) . . ?
C3 Pt1 Ru3 68.0(2) . . ?
P1 Pt1 Ru3 141.09(5) . . ?
Ru1 Pt1 Ru3 63.557(15) . . ?
Ru2 Pt1 Ru3 54.208(15) . . ?
C12 Ru1 C13 92.6(4) . . ?
C12 Ru1 C11 92.8(4) . . ?
C13 Ru1 C11 111.9(4) . . ?
C12 Ru1 C1 115.9(3) . . ?
C13 Ru1 C1 116.9(3) . . ?
C11 Ru1 C1 120.7(3) . . ?
C12 Ru1 Pt1 151.2(3) . . ?
C13 Ru1 Pt1 73.8(2) . . ?
C11 Ru1 Pt1 70.2(2) . . ?
C1 Ru1 Pt1 92.95(15) . . ?
C12 Ru1 Ru5 83.5(3) . . ?
C13 Ru1 Ru5 154.8(3) . . ?
C11 Ru1 Ru5 93.2(2) . . ?
C1 Ru1 Ru5 45.73(15) . . ?
Pt1 Ru1 Ru5 119.39(2) . . ?
C12 Ru1 Ru4 81.6(3) . . ?
C13 Ru1 Ru4 92.2(3) . . ?
C11 Ru1 Ru4 155.5(2) . . ?
C1 Ru1 Ru4 44.89(16) . . ?
Pt1 Ru1 Ru4 123.32(2) . . ?
Ru5 Ru1 Ru4 62.56(2) . . ?
C12 Ru1 Ru2 142.9(3) . . ?
C13 Ru1 Ru2 123.3(2) . . ?
C11 Ru1 Ru2 82.8(2) . . ?
C1 Ru1 Ru2 42.75(16) . . ?
Pt1 Ru1 Ru2 60.072(15) . . ?
Ru5 Ru1 Ru2 60.196(18) . . ?
Ru4 Ru1 Ru2 87.51(2) . . ?
C12 Ru1 Ru3 139.8(3) . . ?
C13 Ru1 Ru3 78.6(2) . . ?
C11 Ru1 Ru3 127.0(2) . . ?
C1 Ru1 Ru3 42.79(15) . . ?
Pt1 Ru1 Ru3 63.408(15) . . ?
Ru5 Ru1 Ru3 88.35(2) . . ?
Ru4 Ru1 Ru3 59.997(17) . . ?
Ru2 Ru1 Ru3 52.893(16) . . ?
C22 Ru2 C21 90.2(3) . . ?
C22 Ru2 C1 104.8(3) . . ?
C21 Ru2 C1 137.4(3) . . ?
C22 Ru2 C3 114.2(3) . . ?
C21 Ru2 C3 88.4(3) . . ?
C1 Ru2 C3 119.0(3) . . ?
C22 Ru2 C2 95.4(3) . . ?
C21 Ru2 C2 120.1(3) . . ?
C1 Ru2 C2 98.3(2) . . ?
C3 Ru2 C2 36.0(3) . . ?
C22 Ru2 Ru3 113.0(3) . . ?
C21 Ru2 Ru3 154.4(3) . . ?
C1 Ru2 Ru3 49.24(16) . . ?
C3 Ru2 Ru3 72.6(2) . . ?
C2 Ru2 Ru3 49.94(17) . . ?
C22 Ru2 Pt1 158.1(2) . . ?
C21 Ru2 Pt1 88.6(2) . . ?
C1 Ru2 Pt1 90.66(17) . . ?
C3 Ru2 Pt1 43.87(19) . . ?
C2 Ru2 Pt1 66.66(17) . . ?
Ru3 Ru2 Pt1 65.772(16) . . ?
C22 Ru2 Ru5 91.7(2) . . ?
C21 Ru2 Ru5 97.5(3) . . ?
C1 Ru2 Ru5 43.56(16) . . ?
C3 Ru2 Ru5 153.40(19) . . ?
C2 Ru2 Ru5 141.59(17) . . ?
Ru3 Ru2 Ru5 92.72(2) . . ?
Pt1 Ru2 Ru5 110.089(19) . . ?
C22 Ru2 Ru1 146.3(2) . . ?
C21 Ru2 Ru1 103.0(2) . . ?
C1 Ru2 Ru1 45.81(17) . . ?
C3 Ru2 Ru1 97.18(19) . . ?
C2 Ru2 Ru1 104.04(17) . . ?
Ru3 Ru2 Ru1 63.865(18) . . ?
Pt1 Ru2 Ru1 54.611(14) . . ?
Ru5 Ru2 Ru1 56.214(17) . . ?
C32 Ru3 C31 89.5(3) . . ?
C32 Ru3 C1 106.8(3) . . ?
C31 Ru3 C1 145.1(3) . . ?
C32 Ru3 C2 95.8(3) . . ?
C31 Ru3 C2 107.1(3) . . ?
C1 Ru3 C2 101.7(2) . . ?
C32 Ru3 Ru2 116.3(3) . . ?
C31 Ru3 Ru2 147.5(3) . . ?
C1 Ru3 Ru2 48.83(17) . . ?
C2 Ru3 Ru2 53.77(17) . . ?
C32 Ru3 Ru4 91.2(2) . . ?
C31 Ru3 Ru4 108.1(3) . . ?
C1 Ru3 Ru4 42.91(17) . . ?
C2 Ru3 Ru4 144.09(18) . . ?
Ru2 Ru3 Ru4 91.69(2) . . ?
C32 Ru3 Pt1 158.8(2) . . ?
C31 Ru3 Pt1 88.7(2) . . ?
C1 Ru3 Pt1 86.26(17) . . ?
C2 Ru3 Pt1 64.69(17) . . ?
Ru2 Ru3 Pt1 60.021(15) . . ?
Ru4 Ru3 Pt1 109.434(18) . . ?
C32 Ru3 Ru1 146.9(2) . . ?
C31 Ru3 Ru1 106.3(2) . . ?
C1 Ru3 Ru1 45.48(17) . . ?
C2 Ru3 Ru1 106.59(16) . . ?
Ru2 Ru3 Ru1 63.241(17) . . ?
Ru4 Ru3 Ru1 56.464(17) . . ?
Pt1 Ru3 Ru1 53.035(14) . . ?
C43 Ru4 C41 98.4(4) . . ?
C43 Ru4 C42 95.9(4) . . ?
C41 Ru4 C42 92.6(4) . . ?
C43 Ru4 C1 99.8(3) . . ?
C41 Ru4 C1 122.2(3) . . ?
C42 Ru4 C1 138.6(3) . . ?
C43 Ru4 Ru1 149.4(3) . . ?
C41 Ru4 Ru1 101.3(3) . . ?
C42 Ru4 Ru1 106.2(3) . . ?
C1 Ru4 Ru1 49.78(17) . . ?
C43 Ru4 Ru5 99.1(3) . . ?
C41 Ru4 Ru5 159.4(3) . . ?
C42 Ru4 Ru5 96.3(2) . . ?
C1 Ru4 Ru5 43.56(16) . . ?
Ru1 Ru4 Ru5 58.307(19) . . ?
C43 Ru4 Ru3 98.2(3) . . ?
C41 Ru4 Ru3 78.8(3) . . ?
C42 Ru4 Ru3 164.4(3) . . ?
C1 Ru4 Ru3 44.58(17) . . ?
Ru1 Ru4 Ru3 63.539(17) . . ?
Ru5 Ru4 Ru3 88.04(2) . . ?
C51 Ru5 C52 94.1(4) . . ?
C51 Ru5 C53 98.1(4) . . ?
C52 Ru5 C53 92.7(3) . . ?
C51 Ru5 C1 102.9(3) . . ?
C52 Ru5 C1 129.6(3) . . ?
C53 Ru5 C1 130.1(3) . . ?
C51 Ru5 Ru1 153.1(2) . . ?
C52 Ru5 Ru1 104.0(3) . . ?
C53 Ru5 Ru1 100.6(3) . . ?
C1 Ru5 Ru1 50.24(17) . . ?
C51 Ru5 Ru4 103.1(3) . . ?
C52 Ru5 Ru4 87.0(2) . . ?
C53 Ru5 Ru4 158.8(3) . . ?
C1 Ru5 Ru4 43.13(17) . . ?
Ru1 Ru5 Ru4 59.13(2) . . ?
C51 Ru5 Ru2 98.1(2) . . ?
C52 Ru5 Ru2 167.5(3) . . ?
C53 Ru5 Ru2 88.3(3) . . ?
C1 Ru5 Ru2 44.47(17) . . ?
Ru1 Ru5 Ru2 63.589(18) . . ?
Ru4 Ru5 Ru2 87.539(19) . . ?
C71 P1 C79 109.1(10) . . ?
C71 P1 C75 110.2(8) . . ?
C79 P1 C75 104.8(7) . . ?
C71 P1 Pt1 114.4(3) . . ?
C79 P1 Pt1 106.0(4) . . ?
C75 P1 Pt1 111.8(4) . . ?
Ru4 C1 Ru5 93.3(2) . . ?
Ru4 C1 Ru2 173.5(3) . . ?
Ru5 C1 Ru2 92.0(2) . . ?
Ru4 C1 Ru3 92.5(2) . . ?
Ru5 C1 Ru3 172.5(3) . . ?
Ru2 C1 Ru3 81.9(2) . . ?
Ru4 C1 Ru1 85.3(2) . . ?
Ru5 C1 Ru1 84.0(2) . . ?
Ru2 C1 Ru1 91.4(2) . . ?
Ru3 C1 Ru1 91.7(2) . . ?
C3 C2 C61 121.6(6) . . ?
C3 C2 Ru3 112.3(5) . . ?
C61 C2 Ru3 125.6(5) . . ?
C3 C2 Ru2 71.8(4) . . ?
C61 C2 Ru2 125.9(5) . . ?
Ru3 C2 Ru2 76.29(19) . . ?
C2 C3 Pt1 114.2(5) . . ?
C2 C3 Ru2 72.1(4) . . ?
Pt1 C3 Ru2 85.4(3) . . ?
C2 C3 H1 117(3) . . ?
Pt1 C3 H1 128(3) . . ?
Ru2 C3 H1 114(3) . . ?
O11 C11 Ru1 171.4(7) . . ?
O12 C12 Ru1 174.7(8) . . ?
O13 C13 Ru1 170.6(7) . . ?
O21 C21 Ru2 178.0(8) . . ?
O22 C22 Ru2 178.2(7) . . ?
O31 C31 Ru3 178.6(8) . . ?
O32 C32 Ru3 177.7(7) . . ?
O41 C41 Ru4 176.6(8) . . ?
O42 C42 Ru4 178.2(9) . . ?
O43 C43 Ru4 174.6(8) . . ?
O51 C51 Ru5 178.2(8) . . ?
O52 C52 Ru5 177.9(9) . . ?
O53 C53 Ru5 178.5(8) . . ?
C62 C61 C66 116.8(7) . . ?
C62 C61 C2 123.5(6) . . ?
C66 C61 C2 119.7(7) . . ?
C63 C62 C61 122.5(8) . . ?
C63 C62 H62 118.8 . . ?
C61 C62 H62 118.8 . . ?
C62 C63 C64 119.1(9) . . ?
C62 C63 H63 120.4 . . ?
C64 C63 H63 120.4 . . ?
C65 C64 C63 119.7(8) . . ?
C65 C64 H64 120.2 . . ?
C63 C64 H64 120.2 . . ?
C64 C65 C66 121.2(9) . . ?
C64 C65 H65 119.4 . . ?
C66 C65 H65 119.4 . . ?
C65 C66 C61 120.7(8) . . ?
C65 C66 H66 119.7 . . ?
C61 C66 H66 119.7 . . ?
C72 C71 C74 116.0(13) . . ?
C72 C71 P1 114.5(10) . . ?
C74 C71 P1 117.3(10) . . ?
C72 C71 C73 99.3(15) . . ?
C74 C71 C73 105.2(15) . . ?
P1 C71 C73 100.7(11) . . ?
C71 C72 H72A 109.5 . . ?
C71 C72 H72B 109.5 . . ?
H72A C72 H72B 109.5 . . ?
C71 C72 H72C 109.5 . . ?
H72A C72 H72C 109.5 . . ?
H72B C72 H72C 109.5 . . ?
C71 C73 H73A 109.5 . . ?
C71 C73 H73B 109.5 . . ?
H73A C73 H73B 109.5 . . ?
C71 C73 H73C 109.5 . . ?
H73A C73 H73C 109.5 . . ?
H73B C73 H73C 109.5 . . ?
C71 C74 H74A 109.5 . . ?
C71 C74 H74B 109.5 . . ?
H74A C74 H74B 109.5 . . ?
C71 C74 H74C 109.5 . . ?
H74A C74 H74C 109.5 . . ?
H74B C74 H74C 109.5 . . ?
C76 C75 C77 113.3(11) . . ?
C76 C75 C78 101.3(13) . . ?
C77 C75 C78 104.9(11) . . ?
C76 C75 P1 114.6(9) . . ?
C77 C75 P1 116.4(9) . . ?
C78 C75 P1 104.0(8) . . ?
C75 C76 H76A 109.5 . . ?
C75 C76 H76B 109.5 . . ?
H76A C76 H76B 109.5 . . ?
C75 C76 H76C 109.5 . . ?
H76A C76 H76C 109.5 . . ?
H76B C76 H76C 109.5 . . ?
C75 C77 H77A 109.5 . . ?
C75 C77 H77B 109.5 . . ?
H77A C77 H77B 109.5 . . ?
C75 C77 H77C 109.5 . . ?
H77A C77 H77C 109.5 . . ?
H77B C77 H77C 109.5 . . ?
C75 C78 H78A 109.5 . . ?
C75 C78 H78B 109.5 . . ?
H78A C78 H78B 109.5 . . ?
C75 C78 H78C 109.5 . . ?
H78A C78 H78C 109.5 . . ?
H78B C78 H78C 109.5 . . ?
C81 C79 C82 113.7(12) . . ?
C81 C79 P1 118.0(9) . . ?
C82 C79 P1 119.5(9) . . ?
C81 C79 C80 104.6(13) . . ?
C82 C79 C80 100.7(12) . . ?
P1 C79 C80 94.8(10) . . ?
C79 C80 H80A 109.5 . . ?
C79 C80 H80B 109.5 . . ?
H80A C80 H80B 109.5 . . ?
C79 C80 H80C 109.5 . . ?
H80A C80 H80C 109.5 . . ?
H80B C80 H80C 109.5 . . ?
C79 C81 H81A 109.5 . . ?
C79 C81 H81B 109.5 . . ?
H81A C81 H81B 109.5 . . ?
C79 C81 H81C 109.5 . . ?
H81A C81 H81C 109.5 . . ?
H81B C81 H81C 109.5 . . ?
C79 C82 H82A 109.5 . . ?
C79 C82 H82B 109.5 . . ?
H82A C82 H82B 109.5 . . ?
C79 C82 H82C 109.5 . . ?
H82A C82 H82C 109.5 . . ?
H82B C82 H82C 109.5 . . ?
C91 C90 H90A 109.5 . . ?
C91 C90 H90B 109.5 . . ?
H90A C90 H90B 109.5 . . ?
C91 C90 H90C 109.5 . . ?
H90A C90 H90C 109.5 . . ?
H90B C90 H90C 109.5 . . ?
C90 C91 C92 89.3(17) . . ?
C90 C91 H91A 113.8 . . ?
C92 C91 H91A 113.8 . . ?
C90 C91 H91B 113.8 . . ?
C92 C91 H91B 113.8 . . ?
H91A C91 H91B 111.0 . . ?
C93 C92 C91 104(2) . . ?
C93 C92 H92A 111.0 . . ?
C91 C92 H92A 111.0 . . ?
C93 C92 H92B 111.0 . . ?
C91 C92 H92B 111.0 . . ?
H92A C92 H92B 109.0 . . ?
C92 C93 C93 134(4) . 2_656 ?
C92 C93 H93A 103.7 . . ?
C93 C93 H93A 103.7 2_656 . ?
C92 C93 H93B 103.7 . . ?
C93 C93 H93B 103.7 2_656 . ?
H93A C93 H93B 105.3 . . ?

loop_
_geom_bond_atom_site_label_1
_geom_bond_atom_site_label_2
_geom_bond_distance
_geom_bond_site_symmetry_2
_geom_bond_publ_flag
Pt1 C3 1.980(7) . ?
Pt1 P1 2.3122(19) . ?
Pt1 Ru1 2.6787(6) . ?
Pt1 Ru2 2.8476(6) . ?
Pt1 Ru3 2.9979(5) . ?
Ru1 C12 1.907(7) . ?
Ru1 C13 1.920(8) . ?
Ru1 C11 1.938(8) . ?
Ru1 C1 2.141(6) . ?
Ru1 Ru5 2.7705(8) . ?
Ru1 Ru4 2.7949(8) . ?
Ru1 Ru2 2.9856(7) . ?
Ru1 Ru3 3.0018(7) . ?
Ru2 C22 1.865(7) . ?
Ru2 C21 1.930(8) . ?
Ru2 C1 2.027(6) . ?
Ru2 C3 2.210(7) . ?
Ru2 C2 2.214(6) . ?
Ru2 Ru3 2.6666(7) . ?
Ru2 Ru5 2.8926(7) . ?
Ru3 C32 1.847(7) . ?
Ru3 C31 1.896(8) . ?
Ru3 C1 2.040(6) . ?
Ru3 C2 2.101(6) . ?
Ru3 Ru4 2.9037(7) . ?
Ru4 C43 1.903(9) . ?
Ru4 C41 1.905(10) . ?
Ru4 C42 1.931(8) . ?
Ru4 C1 1.979(6) . ?
Ru4 Ru5 2.8898(8) . ?
Ru5 C51 1.901(8) . ?
Ru5 C52 1.907(8) . ?
Ru5 C53 1.919(9) . ?
Ru5 C1 1.995(6) . ?
P1 C71 1.861(11) . ?
P1 C79 1.870(11) . ?
P1 C75 1.913(11) . ?
O11 C11 1.136(9) . ?
O12 C12 1.141(9) . ?
O13 C13 1.134(9) . ?
O21 C21 1.129(9) . ?
O22 C22 1.131(9) . ?
O31 C31 1.135(9) . ?
O32 C32 1.139(9) . ?
O41 C41 1.125(10) . ?
O42 C42 1.132(9) . ?
O43 C43 1.132(10) . ?
O51 C51 1.124(10) . ?
O52 C52 1.142(9) . ?
O53 C53 1.133(10) . ?
C2 C3 1.369(10) . ?
C2 C61 1.494(8) . ?
C3 H1 1.11(6) . ?
C61 C62 1.386(10) . ?
C61 C66 1.391(10) . ?
C62 C63 1.378(10) . ?
C62 H62 0.9300 . ?
C63 C64 1.384(14) . ?
C63 H63 0.9300 . ?
C64 C65 1.350(14) . ?
C64 H64 0.9300 . ?
C65 C66 1.384(11) . ?
C65 H65 0.9300 . ?
C66 H66 0.9300 . ?
C71 C72 1.437(16) . ?
C71 C74 1.512(16) . ?
C71 C73 1.89(3) . ?
C72 H72A 0.9600 . ?
C72 H72B 0.9600 . ?
C72 H72C 0.9600 . ?
C73 H73A 0.9600 . ?
C73 H73B 0.9600 . ?
C73 H73C 0.9600 . ?
C74 H74A 0.9600 . ?
C74 H74B 0.9600 . ?
C74 H74C 0.9600 . ?
C75 C76 1.440(18) . ?
C75 C77 1.537(14) . ?
C75 C78 1.664(18) . ?
C76 H76A 0.9600 . ?
C76 H76B 0.9600 . ?
C76 H76C 0.9600 . ?
C77 H77A 0.9600 . ?
C77 H77B 0.9600 . ?
C77 H77C 0.9600 . ?
C78 H78A 0.9600 . ?
C78 H78B 0.9600 . ?
C78 H78C 0.9600 . ?
C79 C81 1.372(18) . ?
C79 C82 1.503(14) . ?
C79 C80 1.94(3) . ?
C80 H80A 0.9600 . ?
C80 H80B 0.9600 . ?
C80 H80C 0.9600 . ?
C81 H81A 0.9600 . ?
C81 H81B 0.9600 . ?
C81 H81C 0.9600 . ?
C82 H82A 0.9600 . ?
C82 H82B 0.9600 . ?
C82 H82C 0.9600 . ?
C90 C91 1.499(18) . ?
C90 H90A 0.9600 . ?
C90 H90B 0.9600 . ?
C90 H90C 0.9600 . ?
C91 C92 1.541(18) . ?
C91 H91A 0.9700 . ?
C91 H91B 0.9700 . ?
C92 C93 1.488(18) . ?
C92 H92A 0.9700 . ?
C92 H92B 0.9700 . ?
C93 C93 1.50(4) 2_656 ?
C93 H93A 0.9700 . ?
C93 H93B 0.9700 . ?
